data_4507542
loop_
_publ_author_name
'Wan, Chong-Qing'
'Li, Ai-Min'
'Al-Thabaiti, Shaeel A.'
'Mak, Thomas C. W.'

_publ_section_title
;
 Group 12 Metal Complexes of Semirigid
 2,6-Pyridinediylbis(3-pyridinyl)methanone: Role of Counteranions and
 Solvent in Product Formation
;
_journal_issue 5
_journal_name_full 'Crystal Growth &amp; Design'
_journal_page_first 1926
_journal_paper_doi 10.1021/cg3017408
_journal_volume 13
_journal_year 2013
_chemical_formula_sum 'C21 H17 Cd N3 O6'
_chemical_formula_weight 519.78
_chemical_name_systematic
; 
 ? 
;
_space_group_IT_number 13
_symmetry_cell_setting monoclinic
_symmetry_space_group_name_Hall '-P 2yc'
_symmetry_space_group_name_H-M 'P 1 2/c 1'
_atom_sites_solution_hydrogens geom
_atom_sites_solution_primary direct
_atom_sites_solution_secondary difmap
_audit_creation_method SHELXL-97
_cell_angle_alpha 90.00
_cell_angle_beta 121.531(10)
_cell_angle_gamma 90.00
_cell_formula_units_Z 2
_cell_length_a 8.8794(17)
_cell_length_b 10.993(2)
_cell_length_c 12.0665(17)
_cell_measurement_temperature 293(2)
_cell_volume 1003.9(3)
_computing_cell_refinement 'APEX2 and SAINT (Bruker 2007)'
_computing_data_collection 'APEX2 (Bruker 2007)'
_computing_data_reduction SAINT
_computing_molecular_graphics 'Bruker SHELXTL'
_computing_publication_material 'Bruker SHELXTL'
_computing_structure_refinement 'SHELXL-97 (Sheldrick, 1997)'
_computing_structure_solution 'SHELXS-97 (Sheldrick, 1990)'
_diffrn_ambient_temperature 293(2)
_diffrn_measured_fraction_theta_full 0.999
_diffrn_measured_fraction_theta_max 0.999
_diffrn_radiation_monochromator graphite
_diffrn_radiation_source 'fine-focus sealed tube'
_diffrn_radiation_type MoK\a
_diffrn_radiation_wavelength 0.71073
_diffrn_reflns_av_R_equivalents 0.0278
_diffrn_reflns_av_sigmaI/netI 0.0273
_diffrn_reflns_limit_h_max 10
_diffrn_reflns_limit_h_min -9
_diffrn_reflns_limit_k_max 13
_diffrn_reflns_limit_k_min -9
_diffrn_reflns_limit_l_max 13
_diffrn_reflns_limit_l_min -14
_diffrn_reflns_number 5200
_diffrn_reflns_theta_full 25.01
_diffrn_reflns_theta_max 25.01
_diffrn_reflns_theta_min 1.85
_exptl_absorpt_coefficient_mu 1.133
_exptl_absorpt_correction_T_max 1.00000
_exptl_absorpt_correction_T_min 0.731263
_exptl_absorpt_correction_type multi-scan
_exptl_absorpt_process_details SADABS
_exptl_crystal_colour colorless
_exptl_crystal_density_diffrn 1.719
_exptl_crystal_density_method 'not measured'
_exptl_crystal_description block
_exptl_crystal_F_000 520
_exptl_crystal_size_max 0.44
_exptl_crystal_size_mid 0.30
_exptl_crystal_size_min 0.20
_refine_diff_density_max 0.670
_refine_diff_density_min -0.567
_refine_diff_density_rms 0.071
_refine_ls_extinction_method none
_refine_ls_goodness_of_fit_ref 1.112
_refine_ls_hydrogen_treatment constr
_refine_ls_matrix_type full
_refine_ls_number_parameters 143
_refine_ls_number_reflns 1775
_refine_ls_number_restraints 0
_refine_ls_restrained_S_all 1.112
_refine_ls_R_factor_all 0.0264
_refine_ls_R_factor_gt 0.0257
_refine_ls_shift/su_max 0.000
_refine_ls_shift/su_mean 0.000
_refine_ls_structure_factor_coef Fsqd
_refine_ls_weighting_details 'calc w=1/[\s^2^(Fo^2^)+(0.0344P)^2^+0.8299P] where P=(Fo^2^+2Fc^2^)/3'
_refine_ls_weighting_scheme calc
_refine_ls_wR_factor_gt 0.0690
_refine_ls_wR_factor_ref 0.0696
_reflns_number_gt 1717
_reflns_number_total 1775
_reflns_threshold_expression >2sigma(I)
_cod_data_source_file cg3017408_si_002.cif
_cod_data_source_block complex7
_cod_depositor_comments
;
The following automatic conversions were performed:

'_symmetry_cell_setting' value 'Monoclinic' changed to 'monoclinic'
according to /home/saulius/struct/CIF-dictionaries/cif_core.dic
dictionary named 'cif_core.dic' version 2.4.2 from
2011-04-26.

'_exptl_absorpt_correction_type' value 'Multi-SCAN'
changed to 'multi-scan' according to
/home/saulius/struct/CIF-dictionaries/cif_core.dic dictionary named
'cif_core.dic' version 2.4.2 from
2011-04-26.

'_refine_ls_hydrogen_treatment' value 'Constr' changed
to 'constr' according to
/home/saulius/struct/CIF-dictionaries/cif_core.dic dictionary named
'cif_core.dic' version 2.4.2 from 2011-04-26.

Automatic conversion script
Id: cif_fix_values 1891 2012-01-12 08:04:46Z andrius 
;
_cod_original_sg_symbol_H-M P2/c
_cod_database_code 4507542

loop_
_symmetry_equiv_pos_as_xyz
'x, y, z'
'-x, y, -z+1/2'
'-x, -y, -z'
'x, -y, z-1/2'

loop_
_atom_site_label
_atom_site_type_symbol
_atom_site_fract_x
_atom_site_fract_y
_atom_site_fract_z
_atom_site_U_iso_or_equiv
_atom_site_adp_type
_atom_site_occupancy
_atom_site_symmetry_multiplicity
_atom_site_calc_flag
_atom_site_refinement_flags
Cd1 Cd 0.5000 0.43943(2) 0.7500 0.02930(12) Uani 1 2 d S
O1 O 0.2139(3) -0.0455(2) 0.5847(2) 0.0476(6) Uani 1 1 d .
O2 O 0.7076(3) 0.5843(2) 0.8887(2) 0.0438(5) Uani 1 1 d .
O3 O 0.7516(3) 0.4902(2) 0.7490(2) 0.0478(5) Uani 1 1 d .
N1 N 0.4311(3) 0.2900(2) 0.5930(2) 0.0312(5) Uani 1 1 d .
N2 N 0.0000 -0.0155(3) 0.2500 0.0261(6) Uani 1 2 d S
C1 C 0.4795(4) 0.3089(3) 0.5059(3) 0.0345(6) Uani 1 1 d .
H1A H 0.5453 0.3778 0.5142 0.041 Uiso 1 1 calc R
C2 C 0.4354(4) 0.2299(3) 0.4049(3) 0.0363(6) Uani 1 1 d .
H2A H 0.4707 0.2458 0.3461 0.044 Uiso 1 1 calc R
C3 C 0.3384(4) 0.1271(3) 0.3917(2) 0.0317(6) Uani 1 1 d .
H3A H 0.3056 0.0735 0.3230 0.038 Uiso 1 1 calc R
C4 C 0.2903(3) 0.1048(2) 0.4830(2) 0.0266(5) Uani 1 1 d .
C5 C 0.3393(3) 0.1893(2) 0.5811(2) 0.0296(5) Uani 1 1 d .
H5A H 0.3067 0.1754 0.6418 0.036 Uiso 1 1 calc R
C6 C 0.1985(3) -0.0089(2) 0.4840(2) 0.0298(5) Uani 1 1 d .
C7 C 0.0926(3) -0.0799(2) 0.3603(2) 0.0272(5) Uani 1 1 d .
C8 C 0.0942(4) -0.2064(2) 0.3651(3) 0.0335(6) Uani 1 1 d .
H8A H 0.1574 -0.2471 0.4441 0.040 Uiso 1 1 calc R
C9 C 0.0000 -0.2700(4) 0.2500 0.0387(9) Uani 1 2 d S
H9A H 0.0000 -0.3546 0.2500 0.046 Uiso 1 2 calc SR
C10 C 0.7992(4) 0.5648(2) 0.8402(3) 0.0354(6) Uani 1 1 d .
C11 C 0.9698(4) 0.6336(4) 0.8906(3) 0.0534(8) Uani 1 1 d .
H11A H 0.9454 0.7118 0.8492 0.064 Uiso 1 1 calc R
H11B H 1.0464 0.5886 0.8717 0.064 Uiso 1 1 calc R
H11C H 1.0263 0.6442 0.9829 0.064 Uiso 1 1 calc R

loop_
_atom_site_aniso_label
_atom_site_aniso_U_11
_atom_site_aniso_U_22
_atom_site_aniso_U_33
_atom_site_aniso_U_23
_atom_site_aniso_U_13
_atom_site_aniso_U_12
Cd1 0.03162(18) 0.02535(17) 0.02895(17) 0.000 0.01446(13) 0.000
O1 0.0658(15) 0.0489(13) 0.0263(10) 0.0037(9) 0.0228(11) -0.0125(11)
O2 0.0396(11) 0.0506(12) 0.0454(12) -0.0158(10) 0.0252(10) -0.0078(10)
O3 0.0428(12) 0.0505(13) 0.0540(13) -0.0209(11) 0.0282(10) -0.0093(10)
N1 0.0337(12) 0.0303(12) 0.0283(11) -0.0023(9) 0.0153(10) -0.0017(9)
N2 0.0286(15) 0.0248(15) 0.0223(14) 0.000 0.0114(12) 0.000
C1 0.0344(14) 0.0317(14) 0.0345(14) 0.0011(12) 0.0161(12) -0.0032(11)
C2 0.0420(15) 0.0431(16) 0.0298(13) 0.0014(12) 0.0230(12) -0.0040(12)
C3 0.0355(14) 0.0353(14) 0.0238(12) -0.0047(11) 0.0152(11) -0.0023(11)
C4 0.0250(12) 0.0289(13) 0.0207(11) 0.0024(10) 0.0084(10) 0.0021(10)
C5 0.0310(13) 0.0356(14) 0.0220(11) 0.0025(11) 0.0137(10) 0.0022(11)
C6 0.0307(13) 0.0320(14) 0.0232(12) 0.0041(11) 0.0116(11) 0.0017(11)
C7 0.0264(12) 0.0282(13) 0.0258(13) 0.0007(10) 0.0129(11) -0.0016(10)
C8 0.0336(14) 0.0280(13) 0.0355(14) 0.0085(11) 0.0156(12) 0.0030(11)
C9 0.043(2) 0.0211(18) 0.050(2) 0.000 0.023(2) 0.000
C10 0.0313(14) 0.0356(16) 0.0344(14) -0.0003(11) 0.0138(12) 0.0010(11)
C11 0.0378(17) 0.066(2) 0.0538(19) -0.0124(17) 0.0222(15) -0.0129(16)

loop_
_atom_type_symbol
_atom_type_description
_atom_type_scat_dispersion_real
_atom_type_scat_dispersion_imag
_atom_type_scat_source
C C 0.0033 0.0016 'International Tables Vol C Tables 4.2.6.8 and 6.1.1.4'
H H 0.0000 0.0000 'International Tables Vol C Tables 4.2.6.8 and 6.1.1.4'
Cd Cd -0.8075 1.2024 'International Tables Vol C Tables 4.2.6.8 and 6.1.1.4'
N N 0.0061 0.0033 'International Tables Vol C Tables 4.2.6.8 and 6.1.1.4'
O O 0.0106 0.0060 'International Tables Vol C Tables 4.2.6.8 and 6.1.1.4'

loop_
_geom_angle_atom_site_label_1
_geom_angle_atom_site_label_2
_geom_angle_atom_site_label_3
_geom_angle
_geom_angle_site_symmetry_1
_geom_angle_site_symmetry_3
O3 Cd1 O3 152.02(12) 2_656 .
O3 Cd1 N1 109.32(8) 2_656 .
O3 Cd1 N1 90.53(8) . .
O3 Cd1 N1 90.53(8) 2_656 2_656
O3 Cd1 N1 109.32(8) . 2_656
N1 Cd1 N1 90.58(11) . 2_656
O3 Cd1 O2 103.49(8) 2_656 .
O3 Cd1 O2 55.86(7) . .
N1 Cd1 O2 146.20(7) . .
N1 Cd1 O2 97.11(8) 2_656 .
O3 Cd1 O2 55.86(7) 2_656 2_656
O3 Cd1 O2 103.49(8) . 2_656
N1 Cd1 O2 97.11(8) . 2_656
N1 Cd1 O2 146.20(7) 2_656 2_656
O2 Cd1 O2 94.54(12) . 2_656
O3 Cd1 C10 129.25(9) 2_656 .
O3 Cd1 C10 28.06(8) . .
N1 Cd1 C10 118.49(8) . .
N1 Cd1 C10 104.48(8) 2_656 .
O2 Cd1 C10 27.80(8) . .
O2 Cd1 C10 100.57(8) 2_656 .
O3 Cd1 C10 28.06(8) 2_656 2_656
O3 Cd1 C10 129.25(9) . 2_656
N1 Cd1 C10 104.48(8) . 2_656
N1 Cd1 C10 118.49(8) 2_656 2_656
O2 Cd1 C10 100.57(8) . 2_656
O2 Cd1 C10 27.80(8) 2_656 2_656
C10 Cd1 C10 117.78(12) . 2_656
C10 O2 Cd1 90.61(17) . .
C10 O3 Cd1 92.09(18) . .
C5 N1 C1 118.1(2) . .
C5 N1 Cd1 123.72(17) . .
C1 N1 Cd1 118.10(18) . .
C7 N2 C7 116.4(3) 2 .
N1 C1 C2 122.4(3) . .
N1 C1 H1A 118.8 . .
C2 C1 H1A 118.8 . .
C1 C2 C3 119.4(2) . .
C1 C2 H2A 120.3 . .
C3 C2 H2A 120.3 . .
C2 C3 C4 118.9(2) . .
C2 C3 H3A 120.6 . .
C4 C3 H3A 120.6 . .
C5 C4 C3 117.9(2) . .
C5 C4 C6 118.9(2) . .
C3 C4 C6 123.1(2) . .
N1 C5 C4 123.3(2) . .
N1 C5 H5A 118.4 . .
C4 C5 H5A 118.4 . .
O1 C6 C4 120.5(2) . .
O1 C6 C7 120.3(2) . .
C4 C6 C7 119.2(2) . .
N2 C7 C8 123.7(2) . .
N2 C7 C6 116.9(2) . .
C8 C7 C6 119.4(2) . .
C9 C8 C7 118.5(3) . .
C9 C8 H8A 120.7 . .
C7 C8 H8A 120.7 . .
C8 C9 C8 119.1(3) . 2
C8 C9 H9A 120.5 . .
C8 C9 H9A 120.5 2 .
O2 C10 O3 121.4(3) . .
O2 C10 C11 119.4(3) . .
O3 C10 C11 119.2(3) . .
O2 C10 Cd1 61.59(15) . .
O3 C10 Cd1 59.85(15) . .
C11 C10 Cd1 178.9(2) . .
C10 C11 H11A 109.5 . .
C10 C11 H11B 109.5 . .
H11A C11 H11B 109.5 . .
C10 C11 H11C 109.5 . .
H11A C11 H11C 109.5 . .
H11B C11 H11C 109.5 . .

loop_
_geom_bond_atom_site_label_1
_geom_bond_atom_site_label_2
_geom_bond_distance
_geom_bond_site_symmetry_2
Cd1 O3 2.309(2) 2_656
Cd1 O3 2.309(2) .
Cd1 N1 2.335(2) .
Cd1 N1 2.335(2) 2_656
Cd1 O2 2.347(2) .
Cd1 O2 2.347(2) 2_656
Cd1 C10 2.668(3) .
Cd1 C10 2.668(3) 2_656
O1 C6 1.218(3) .
O2 C10 1.245(4) .
O3 C10 1.256(4) .
N1 C5 1.337(3) .
N1 C1 1.343(3) .
N2 C7 1.343(3) 2
N2 C7 1.343(3) .
C1 C2 1.375(4) .
C1 H1A 0.9300 .
C2 C3 1.379(4) .
C2 H2A 0.9300 .
C3 C4 1.396(4) .
C3 H3A 0.9300 .
C4 C5 1.385(4) .
C4 C6 1.495(4) .
C5 H5A 0.9300 .
C6 C7 1.501(4) .
C7 C8 1.392(4) .
C8 C9 1.379(3) .
C8 H8A 0.9300 .
C9 C8 1.379(3) 2
C9 H9A 0.9300 .
C10 C11 1.508(4) .
C11 H11A 0.9600 .
C11 H11B 0.9600 .
C11 H11C 0.9600 .

loop_
_geom_torsion_atom_site_label_1
_geom_torsion_atom_site_label_2
_geom_torsion_atom_site_label_3
_geom_torsion_atom_site_label_4
_geom_torsion
_geom_torsion_site_symmetry_1
_geom_torsion_site_symmetry_4
O3 Cd1 O2 C10 -160.06(17) 2_656 .
O3 Cd1 O2 C10 -0.88(17) . .
N1 Cd1 O2 C10 5.9(3) . .
N1 Cd1 O2 C10 107.68(18) 2_656 .
O2 Cd1 O2 C10 -104.11(19) 2_656 .
C10 Cd1 O2 C10 -131.51(17) 2_656 .
O3 Cd1 O3 C10 48.35(17) 2_656 .
N1 Cd1 O3 C10 -175.37(18) . .
N1 Cd1 O3 C10 -84.57(19) 2_656 .
O2 Cd1 O3 C10 0.88(16) . .
O2 Cd1 O3 C10 87.19(19) 2_656 .
C10 Cd1 O3 C10 75.3(2) 2_656 .
O3 Cd1 N1 C5 -48.4(2) 2_656 .
O3 Cd1 N1 C5 151.7(2) . .
N1 Cd1 N1 C5 42.33(18) 2_656 .
O2 Cd1 N1 C5 146.07(19) . .
O2 Cd1 N1 C5 -104.7(2) 2_656 .
C10 Cd1 N1 C5 149.2(2) . .
C10 Cd1 N1 C5 -77.4(2) 2_656 .
O3 Cd1 N1 C1 128.42(19) 2_656 .
O3 Cd1 N1 C1 -31.5(2) . .
N1 Cd1 N1 C1 -140.8(2) 2_656 .
O2 Cd1 N1 C1 -37.1(3) . .
O2 Cd1 N1 C1 72.2(2) 2_656 .
C10 Cd1 N1 C1 -34.0(2) . .
C10 Cd1 N1 C1 99.5(2) 2_656 .
C5 N1 C1 C2 1.2(4) . .
Cd1 N1 C1 C2 -175.9(2) . .
N1 C1 C2 C3 -0.2(4) . .
C1 C2 C3 C4 -1.2(4) . .
C2 C3 C4 C5 1.5(4) . .
C2 C3 C4 C6 -174.7(2) . .
C1 N1 C5 C4 -0.8(4) . .
Cd1 N1 C5 C4 176.10(18) . .
C3 C4 C5 N1 -0.6(4) . .
C6 C4 C5 N1 175.8(2) . .
C5 C4 C6 O1 -22.5(4) . .
C3 C4 C6 O1 153.7(3) . .
C5 C4 C6 C7 159.8(2) . .
C3 C4 C6 C7 -24.0(4) . .
C7 N2 C7 C8 -1.05(19) 2 .
C7 N2 C7 C6 179.2(3) 2 .
O1 C6 C7 N2 144.3(3) . .
C4 C6 C7 N2 -37.9(3) . .
O1 C6 C7 C8 -35.4(4) . .
C4 C6 C7 C8 142.3(3) . .
N2 C7 C8 C9 2.1(4) . .
C6 C7 C8 C9 -178.2(2) . .
C7 C8 C9 C8 -0.95(17) . 2
Cd1 O2 C10 O3 1.6(3) . .
Cd1 O2 C10 C11 -179.4(3) . .
Cd1 O3 C10 O2 -1.6(3) . .
Cd1 O3 C10 C11 179.3(3) . .
O3 Cd1 C10 O2 25.4(2) 2_656 .
O3 Cd1 C10 O2 178.4(3) . .
N1 Cd1 C10 O2 -176.29(16) . .
N1 Cd1 C10 O2 -77.55(18) 2_656 .
O2 Cd1 C10 O2 79.6(2) 2_656 .
C10 Cd1 C10 O2 56.31(16) 2_656 .
O3 Cd1 C10 O3 -153.09(15) 2_656 .
N1 Cd1 C10 O3 5.3(2) . .
N1 Cd1 C10 O3 104.01(18) 2_656 .
O2 Cd1 C10 O3 -178.4(3) . .
O2 Cd1 C10 O3 -98.88(18) 2_656 .
C10 Cd1 C10 O3 -122.13(19) 2_656 .
O3 Cd1 C10 C11 176(100) 2_656 .
O3 Cd1 C10 C11 -31(12) . .
N1 Cd1 C10 C11 -26(12) . .
N1 Cd1 C10 C11 73(12) 2_656 .
O2 Cd1 C10 C11 150(12) . .
O2 Cd1 C10 C11 -130(12) 2_656 .
C10 Cd1 C10 C11 -153(12) 2_656 .
